data_2202749
loop_
_publ_author_name
'Ricardo Baggio'
'Perec, Mireille'
'Garland, Maria Teresa'

_publ_section_title
;
 Tris(hydrogen oxydiacetato)dysprosium(III) oxydiacetic acid
 monohydrate
;
_journal_issue 11
_journal_name_full 'Acta Crystallographica Section E'
_journal_page_first m994
_journal_page_last m996
_journal_paper_doi 10.1107/S1600536803022189
_journal_volume 59
_journal_year 2003
_chemical_formula_iupac '[Dy (C4 H5 O5)3], C4 H6 O5, H2 O1'
_chemical_formula_moiety 'C12 H15 Dy O15, C4 H6 O5, H2 O1'
_chemical_formula_sum 'C16 H23 Dy O21'
_chemical_formula_weight 713.84
_chemical_name_systematic
;
Tris(hydrogen oxydiacetato)dysprosium(III) oxydiacetic acid monohydrate
;
_space_group_IT_number 14
_symmetry_cell_setting monoclinic
_symmetry_space_group_name_Hall '-P 2yn'
_symmetry_space_group_name_H-M 'P 1 21/n 1'
_atom_sites_solution_hydrogens geom
_atom_sites_solution_primary direct
_atom_sites_solution_secondary difmap
_audit_creation_method SHELXL-97
_cell_angle_alpha 90.00
_cell_angle_beta 93.2590(10)
_cell_angle_gamma 90.00
_cell_formula_units_Z 4
_cell_length_a 6.5585(5)
_cell_length_b 25.1747(19)
_cell_length_c 14.6163(11)
_cell_measurement_reflns_used 146
_cell_measurement_temperature 297(2)
_cell_measurement_theta_max 24.56
_cell_measurement_theta_min 2.43
_cell_volume 2409.4(3)
_computing_cell_refinement SMART-NT
_computing_data_collection 'SMART-NT (Bruker, 2001)'
_computing_data_reduction 'SAINT-NT (Bruker, 2002)'
_computing_molecular_graphics 'SHELXTL-NT (Sheldrick, 1994)'
_computing_publication_material SHELXTL-NT
_computing_structure_refinement 'SHELXL97 (Sheldrick, 1997)'
_computing_structure_solution 'SHELXS97 (Sheldrick, 1997)'
_diffrn_ambient_temperature 297(2)
_diffrn_measured_fraction_theta_full 0.998
_diffrn_measured_fraction_theta_max 0.924
_diffrn_measurement_device_type 'Bruker SMART APEX CCD area-detector'
_diffrn_measurement_method '\f and \w'
_diffrn_radiation_monochromator graphite
_diffrn_radiation_source 'fine-focus sealed tube'
_diffrn_radiation_type MoK\a
_diffrn_radiation_wavelength 0.71073
_diffrn_reflns_av_R_equivalents 0.0299
_diffrn_reflns_av_sigmaI/netI 0.0310
_diffrn_reflns_limit_h_max 8
_diffrn_reflns_limit_h_min -8
_diffrn_reflns_limit_k_max 32
_diffrn_reflns_limit_k_min -31
_diffrn_reflns_limit_l_max 18
_diffrn_reflns_limit_l_min -18
_diffrn_reflns_number 19843
_diffrn_reflns_theta_full 25.00
_diffrn_reflns_theta_max 27.96
_diffrn_reflns_theta_min 1.61
_diffrn_standards_decay_% <2
_diffrn_standards_number 0
_exptl_absorpt_coefficient_mu 3.201
_exptl_absorpt_correction_T_max 0.64
_exptl_absorpt_correction_T_min 0.44
_exptl_absorpt_correction_type multi-scan
_exptl_absorpt_process_details '(SADABS in SAINT-NT; Bruker, 2002)'
_exptl_crystal_colour colorless
_exptl_crystal_density_diffrn 1.968
_exptl_crystal_density_method 'not measured'
_exptl_crystal_description plates
_exptl_crystal_F_000 1412
_exptl_crystal_size_max 0.28
_exptl_crystal_size_mid 0.22
_exptl_crystal_size_min 0.14
_refine_diff_density_max 0.594
_refine_diff_density_min -0.853
_refine_ls_extinction_method none
_refine_ls_goodness_of_fit_ref 0.894
_refine_ls_hydrogen_treatment mixed
_refine_ls_matrix_type full
_refine_ls_number_parameters 423
_refine_ls_number_reflns 5363
_refine_ls_number_restraints 43
_refine_ls_restrained_S_all 0.891
_refine_ls_R_factor_all 0.0341
_refine_ls_R_factor_gt 0.0276
_refine_ls_shift/su_max 0.004
_refine_ls_shift/su_mean 0.000
_refine_ls_structure_factor_coef Fsqd
_refine_ls_weighting_details 'calc w = 1/[\s^2^(Fo^2^)+(0.045P)^2^+2.6742P] where P = (Fo^2^+2Fc^2^)/3'
_refine_ls_weighting_scheme calc
_refine_ls_wR_factor_gt 0.0679
_refine_ls_wR_factor_ref 0.0715
_reflns_number_gt 4651
_reflns_number_total 5363
_reflns_threshold_expression I>2\s(I)
_cod_data_source_file na6253.cif
_cod_data_source_block I
_cod_original_sg_symbol_H-M 'P 21/n'
_cod_database_code 2202749
_cod_database_fobs_code 2202749

loop_
_symmetry_equiv_pos_as_xyz
'x, y, z'
'-x+1/2, y+1/2, -z+1/2'
'-x, -y, -z'
'x-1/2, -y-1/2, z-1/2'

loop_
_atom_site_label
_atom_site_fract_x
_atom_site_fract_y
_atom_site_fract_z
_atom_site_U_iso_or_equiv
_atom_site_adp_type
_atom_site_calc_flag
_atom_site_refinement_flags
_atom_site_occupancy
_atom_site_disorder_assembly
_atom_site_disorder_group
_atom_site_type_symbol
Dy 0.22758(2) 0.189127(6) 0.262614(10) 0.02809(6) Uani d . 1 . . Dy
O1A -0.0343(4) 0.20188(10) 0.15396(16) 0.0376(5) Uani d . 1 . . O
O2A -0.1902(4) 0.19780(12) 0.01667(18) 0.0485(7) Uani d . 1 . . O
O3A 0.2165(3) 0.12527(9) 0.12564(15) 0.0324(5) Uani d . 1 . . O
O4A 0.7332(3) 0.09089(9) 0.17401(17) 0.0384(5) Uani d D 1 . . O
H4A 0.818(5) 0.0932(9) 0.221(2) 0.058 Uiso d D 1 . . H
O5A 0.4939(3) 0.12416(9) 0.25865(15) 0.0342(5) Uani d D 1 . . O
C1A -0.0556(5) 0.18250(14) 0.0763(2) 0.0342(8) Uani d . 1 . . C
C2A 0.0835(5) 0.13844(16) 0.0484(2) 0.0381(8) Uani d D 1 . . C
H2AA 0.009(5) 0.1065(9) 0.032(2) 0.046 Uiso d D 1 . . H
H2AB 0.168(5) 0.1484(12) -0.0016(17) 0.046 Uiso d D 1 . . H
C3A 0.4078(5) 0.10368(14) 0.1017(2) 0.0358(7) Uani d D 1 . . C
H3AA 0.473(5) 0.1217(10) 0.0528(17) 0.043 Uiso d D 1 . . H
H3AB 0.387(5) 0.0668(5) 0.086(2) 0.043 Uiso d D 1 . . H
C4A 0.5498(5) 0.10708(12) 0.1860(2) 0.0310(7) Uani d D 1 . . C
O1B -0.0005(3) 0.11974(10) 0.30228(15) 0.0363(5) Uani d . 1 . . O
O2B -0.1561(4) 0.07146(10) 0.40383(17) 0.0403(6) Uani d . 1 . . O
O3B 0.2793(3) 0.15342(10) 0.41693(15) 0.0355(5) Uani d . 1 . . O
O4BA 0.6979(6) 0.2351(2) 0.4819(3) 0.0392(8) Uani d PD 0.571(4) A 1 O
H4BA 0.736(7) 0.2648(9) 0.461(4) 0.059 Uiso d PD 0.571(4) A 1 H
O4BB 0.7683(9) 0.2080(3) 0.4551(4) 0.0392(8) Uani d PD 0.429(4) A 2 O
H4BB 0.842(11) 0.2218(9) 0.415(4) 0.059 Uiso d PD 0.429(4) A 2 H
O5B 0.5058(4) 0.22575(10) 0.35140(16) 0.0387(6) Uani d D 1 A . O
C1B -0.0189(5) 0.10177(12) 0.3832(2) 0.0294(7) Uani d . 1 . . C
C2B 0.1402(5) 0.11807(13) 0.4555(2) 0.0313(7) Uani d D 1 . . C
H2BA 0.083(5) 0.1354(11) 0.5070(14) 0.038 Uiso d D 1 . . H
H2BB 0.216(5) 0.0868(8) 0.4766(19) 0.038 Uiso d D 1 . . H
C3B 0.4592(5) 0.16461(15) 0.4722(2) 0.0342(7) Uani d D 1 A . C
H3BA 0.541(5) 0.1328(9) 0.475(2) 0.041 Uiso d D 1 . . H
H3BB 0.428(5) 0.1751(12) 0.5332(11) 0.041 Uiso d D 1 . . H
C4B 0.5669(6) 0.20816(18) 0.4262(3) 0.0475(10) Uani d D 1 . . C
O1C 0.0161(4) 0.24068(12) 0.34771(17) 0.0470(6) Uani d D 1 . . O
O2C -0.1275(5) 0.31452(16) 0.3906(3) 0.0887(14) Uani d . 1 . . O
O3C 0.2439(3) 0.28574(10) 0.23491(16) 0.0364(5) Uani d . 1 . . O
O4C 0.6336(4) 0.27551(10) 0.08156(18) 0.0447(6) Uani d D 1 . . O
H4C 0.695(4) 0.2492(13) 0.0542(17) 0.067 Uiso d D 1 . . H
O5C 0.4438(3) 0.21659(9) 0.14990(15) 0.0331(5) Uani d D 1 . . O
C1C -0.0013(6) 0.2898(2) 0.3472(3) 0.0549(11) Uani d . 1 . . C
C2C 0.1467(8) 0.32174(17) 0.2937(3) 0.0533(11) Uani d D 1 . . C
H2CA 0.074(5) 0.3475(11) 0.256(2) 0.064 Uiso d D 1 . . H
H2CB 0.244(5) 0.3392(13) 0.336(2) 0.064 Uiso d D 1 . . H
C3C 0.4112(6) 0.30716(13) 0.1901(3) 0.0409(9) Uani d D 1 . . C
H3CA 0.506(5) 0.3209(12) 0.237(2) 0.049 Uiso d D 1 . . H
H3CB 0.360(5) 0.3358(9) 0.151(2) 0.049 Uiso d D 1 . . H
C4C 0.5014(5) 0.26259(13) 0.1371(2) 0.0346(7) Uani d . 1 . . C
O1D 0.3021(4) 0.02885(12) 0.90477(18) 0.0545(7) Uani d D 1 . . O
O2D 0.0258(5) 0.04327(19) 0.8125(2) 0.0818(11) Uani d D 1 . . O
H2D -0.039(6) 0.039(2) 0.859(2) 0.067(15) Uiso d D 1 . . H
O3D 0.5335(4) 0.01908(12) 0.76154(17) 0.0502(7) Uani d . 1 . . O
O4D 0.7732(5) 0.01430(11) 0.5482(2) 0.0607(8) Uani d D 1 . . O
H4D 0.799(7) 0.0359(15) 0.506(2) 0.062(14) Uiso d D 1 . . H
O5D 0.6489(5) 0.08345(11) 0.6200(2) 0.0603(8) Uani d D 1 . . O
C1D 0.2220(6) 0.03470(17) 0.8304(3) 0.0490(9) Uani d . 1 . . C
C2D 0.3298(6) 0.03364(19) 0.7423(3) 0.0488(9) Uani d D 1 . . C
H2DA 0.254(5) 0.0097(10) 0.701(2) 0.059 Uiso d D 1 . . H
H2DB 0.310(6) 0.0697(6) 0.722(3) 0.059 Uiso d D 1 . . H
C3D 0.6288(6) -0.00310(15) 0.6861(3) 0.0449(9) Uani d D 1 . . C
H3DA 0.544(4) -0.0293(10) 0.654(2) 0.054 Uiso d D 1 . . H
H3DB 0.757(3) -0.0191(12) 0.708(3) 0.054 Uiso d D 1 . . H
C4D 0.6828(6) 0.03734(14) 0.6160(3) 0.0395(8) Uani d . 1 . . C
O1W 0.7653(5) 0.03982(16) 0.9407(2) 0.0662(9) Uani d D 1 . . O
H1WA 0.654(5) 0.037(2) 0.907(3) 0.079 Uiso d D 1 . . H
H1WB 0.756(7) 0.0239(19) 0.991(2) 0.079 Uiso d D 1 . . H

loop_
_atom_site_aniso_label
_atom_site_aniso_U_11
_atom_site_aniso_U_22
_atom_site_aniso_U_33
_atom_site_aniso_U_12
_atom_site_aniso_U_13
_atom_site_aniso_U_23
Dy 0.02352(9) 0.03842(10) 0.02244(9) -0.00396(6) 0.00213(6) 0.00505(6)
O1A 0.0306(12) 0.0529(14) 0.0290(13) 0.0080(11) -0.0015(10) 0.0011(10)
O2A 0.0335(13) 0.085(2) 0.0267(13) 0.0169(13) -0.0031(11) 0.0035(12)
O3A 0.0259(11) 0.0427(13) 0.0284(12) 0.0026(10) -0.0005(9) 0.0008(9)
O4A 0.0274(12) 0.0489(14) 0.0385(14) 0.0032(10) -0.0030(10) -0.0057(11)
O5A 0.0350(12) 0.0390(13) 0.0283(12) 0.0034(10) -0.0015(10) 0.0048(10)
C1A 0.0218(15) 0.054(2) 0.0264(17) -0.0018(14) 0.0021(13) 0.0039(14)
C2A 0.0294(16) 0.057(2) 0.0276(17) 0.0037(16) -0.0035(14) -0.0055(15)
C3A 0.0306(17) 0.0417(19) 0.0349(18) 0.0034(15) -0.0012(14) -0.0065(14)
C4A 0.0286(15) 0.0279(16) 0.0361(18) -0.0031(13) -0.0013(14) 0.0053(13)
O1B 0.0294(12) 0.0521(15) 0.0275(12) -0.0109(10) 0.0016(10) 0.0094(10)
O2B 0.0376(13) 0.0444(14) 0.0391(14) -0.0134(11) 0.0038(11) 0.0096(11)
O3B 0.0287(11) 0.0520(15) 0.0254(11) -0.0151(10) -0.0029(9) 0.0108(10)
O4BA 0.031(2) 0.058(3) 0.028(2) -0.0095(17) 0.0015(15) -0.0046(16)
O4BB 0.031(2) 0.058(3) 0.028(2) -0.0095(17) 0.0015(15) -0.0046(16)
O5B 0.0367(13) 0.0484(14) 0.0304(13) -0.0144(11) -0.0040(10) 0.0071(10)
C1B 0.0259(15) 0.0312(16) 0.0314(17) 0.0006(13) 0.0054(13) 0.0023(12)
C2B 0.0363(17) 0.0315(16) 0.0269(16) -0.0063(14) 0.0081(14) 0.0017(12)
C3B 0.0274(16) 0.046(2) 0.0287(17) -0.0007(15) -0.0029(14) 0.0072(14)
C4B 0.038(2) 0.067(3) 0.037(2) -0.0207(19) -0.0072(17) 0.0093(18)
O1C 0.0360(14) 0.071(2) 0.0351(14) -0.0032(13) 0.0124(11) 0.0015(13)
O2C 0.0448(19) 0.135(4) 0.090(3) -0.0003(18) 0.0293(19) -0.063(2)
O3C 0.0364(13) 0.0357(13) 0.0386(13) 0.0049(10) 0.0154(11) 0.0006(10)
O4C 0.0371(13) 0.0480(15) 0.0509(16) 0.0052(11) 0.0183(12) 0.0165(12)
O5C 0.0344(12) 0.0334(12) 0.0326(12) -0.0008(10) 0.0114(10) 0.0033(9)
C1C 0.0303(19) 0.102(4) 0.032(2) 0.000(2) 0.0036(16) -0.018(2)
C2C 0.062(3) 0.054(2) 0.046(2) 0.016(2) 0.022(2) -0.0058(18)
C3C 0.043(2) 0.0316(18) 0.049(2) -0.0007(15) 0.0163(18) 0.0091(15)
C4C 0.0297(16) 0.0360(18) 0.0386(19) 0.0015(14) 0.0070(15) 0.0085(14)
O1D 0.0582(17) 0.0694(19) 0.0357(15) -0.0017(14) 0.0019(13) -0.0045(13)
O2D 0.0468(18) 0.152(4) 0.047(2) 0.006(2) 0.0087(16) 0.000(2)
O3D 0.0451(15) 0.0730(19) 0.0326(14) 0.0001(13) 0.0027(12) 0.0021(12)
O4D 0.090(2) 0.0407(16) 0.0557(19) 0.0085(15) 0.0396(17) 0.0116(13)
O5D 0.093(2) 0.0355(15) 0.0543(18) 0.0008(15) 0.0159(17) 0.0055(12)
C1D 0.050(2) 0.053(2) 0.044(2) -0.0049(19) 0.0032(19) -0.0044(18)
C2D 0.043(2) 0.068(3) 0.036(2) -0.001(2) 0.0002(17) 0.0042(18)
C3D 0.049(2) 0.044(2) 0.042(2) -0.0010(17) 0.0107(18) 0.0069(16)
C4D 0.044(2) 0.036(2) 0.038(2) -0.0028(16) 0.0037(16) 0.0049(15)
O1W 0.0473(17) 0.104(3) 0.0471(18) -0.0104(18) 0.0030(14) 0.0009(18)

loop_
_atom_type_symbol
_atom_type_description
_atom_type_scat_dispersion_real
_atom_type_scat_dispersion_imag
_atom_type_scat_source
C C 0.0033 0.0016 'International Tables Vol C Tables 4.2.6.8 and 6.1.1.4'
H H 0.0000 0.0000 'International Tables Vol C Tables 4.2.6.8 and 6.1.1.4'
O O 0.0106 0.0060 'International Tables Vol C Tables 4.2.6.8 and 6.1.1.4'
Dy Dy -0.1892 4.4098 'International Tables Vol C Tables 4.2.6.8 and 6.1.1.4'

loop_
_geom_angle_atom_site_label_1
_geom_angle_atom_site_label_2
_geom_angle_atom_site_label_3
_geom_angle
O1A Dy O1C 81.12(9)
O1A Dy O5C 86.05(9)
O1C Dy O5C 128.24(9)
O1A Dy O5B 148.10(9)
O1C Dy O5B 87.34(9)
O5C Dy O5B 77.96(8)
O1A Dy O1B 79.40(8)
O1C Dy O1B 82.94(9)
O5C Dy O1B 143.05(8)
O5B Dy O1B 128.69(8)
O1A Dy O5A 126.64(8)
O1C Dy O5A 148.89(9)
O5C Dy O5A 73.30(8)
O5B Dy O5A 74.85(8)
O1B Dy O5A 88.52(8)
O1A Dy O3B 138.82(8)
O1C Dy O3B 76.42(9)
O5C Dy O3B 134.73(8)
O5B Dy O3B 64.71(7)
O1B Dy O3B 64.02(7)
O5A Dy O3B 72.95(8)
O1A Dy O3C 77.67(8)
O1C Dy O3C 64.43(9)
O5C Dy O3C 63.87(7)
O5B Dy O3C 70.53(8)
O1B Dy O3C 142.42(8)
O5A Dy O3C 129.05(8)
O3B Dy O3C 120.71(8)
O1A Dy O3A 63.94(8)
O1C Dy O3A 141.26(8)
O5C Dy O3A 68.09(8)
O5B Dy O3A 131.23(8)
O1B Dy O3A 75.01(8)
O5A Dy O3A 62.72(7)
O3B Dy O3A 119.22(8)
O3C Dy O3A 119.26(7)
C1A O1A Dy 128.4(2)
C2A O3A C3A 113.6(2)
C2A O3A Dy 117.47(19)
C3A O3A Dy 116.31(18)
C4A O4A H4A 116(3)
C4A O5A Dy 121.1(2)
O1A C1A O2A 123.4(3)
O1A C1A C2A 120.0(3)
O2A C1A C2A 116.6(3)
O3A C2A C1A 108.0(3)
O3A C2A H2AA 107(2)
C1A C2A H2AA 112(2)
O3A C2A H2AB 108(2)
C1A C2A H2AB 113(2)
H2AA C2A H2AB 109.1(14)
O3A C3A C4A 106.8(3)
O3A C3A H3AA 116(2)
C4A C3A H3AA 107(2)
O3A C3A H3AB 108(2)
C4A C3A H3AB 109(2)
H3AA C3A H3AB 110.2(14)
O5A C4A O4A 123.9(3)
O5A C4A C3A 122.0(3)
O4A C4A C3A 114.1(3)
C1B O1B Dy 125.2(2)
C2B O3B C3B 115.6(2)
C2B O3B Dy 122.87(18)
C3B O3B Dy 121.45(18)
C4B O4BA H4BA 115(5)
C4B O4BA H4BB 84(3)
H4BA O4BA H4BB 75.4(18)
C4B O4BB H4BA 83(2)
C4B O4BB H4BB 111(6)
H4BA O4BB H4BB 75(2)
C4B O5B Dy 123.5(2)
O2B C1B O1B 123.7(3)
O2B C1B C2B 119.0(3)
O1B C1B C2B 117.2(3)
O3B C2B C1B 109.2(3)
O3B C2B H2BA 108(2)
C1B C2B H2BA 113(2)
O3B C2B H2BB 108(2)
C1B C2B H2BB 109(2)
H2BA C2B H2BB 109.6(14)
O3B C3B C4B 106.8(3)
O3B C3B H3BA 107(2)
C4B C3B H3BA 111(2)
O3B C3B H3BB 112(2)
C4B C3B H3BB 110(2)
H3BA C3B H3BB 110.0(14)
O5B C4B O4BA 121.8(4)
O5B C4B O4BB 122.6(4)
O5B C4B C3B 122.0(3)
O4BA C4B C3B 113.8(4)
O4BB C4B C3B 109.6(4)
C1C O1C Dy 127.8(2)
C3C O3C C2C 114.9(3)
C3C O3C Dy 119.53(19)
C2C O3C Dy 120.2(2)
C4C O4C H4C 116(3)
C4C O5C Dy 125.9(2)
O2C C1C O1C 124.1(5)
O2C C1C C2C 117.8(5)
O1C C1C C2C 118.1(4)
O3C C2C C1C 107.3(4)
O3C C2C H2CA 108(3)
C1C C2C H2CA 110(3)
O3C C2C H2CB 112(3)
C1C C2C H2CB 110(3)
H2CA C2C H2CB 110.5(15)
O3C C3C C4C 107.0(3)
O3C C3C H3CA 107(3)
C4C C3C H3CA 112(2)
O3C C3C H3CB 108(2)
C4C C3C H3CB 113(2)
H3CA C3C H3CB 109.9(15)
O5C C4C O4C 124.4(3)
O5C C4C C3C 119.3(3)
O4C C4C C3C 116.3(3)
C1D O2D H2D 111(3)
C2D O3D C3D 114.0(3)
C4D O4D H4D 112(3)
O1D C1D O2D 125.3(4)
O1D C1D C2D 125.2(4)
O2D C1D C2D 109.6(3)
O3D C2D C1D 108.8(3)
O3D C2D H2DA 114(2)
C1D C2D H2DA 107(3)
O3D C2D H2DB 115(3)
C1D C2D H2DB 101(3)
H2DA C2D H2DB 109.8(15)
O3D C3D C4D 113.4(3)
O3D C3D H3DA 112(2)
C4D C3D H3DA 107(2)
O3D C3D H3DB 109(2)
C4D C3D H3DB 106(3)
H3DA C3D H3DB 109.9(15)
O5D C4D O4D 124.3(3)
O5D C4D C3D 125.3(4)
O4D C4D C3D 110.4(3)
H1WA O1W H1WB 111(3)

loop_
_geom_bond_atom_site_label_1
_geom_bond_atom_site_label_2
_geom_bond_site_symmetry_2
_geom_bond_distance
_geom_bond_publ_flag
Dy O1A . 2.294(2) y
Dy O1C . 2.313(3) y
Dy O5C . 2.339(2) y
Dy O5B . 2.365(2) y
Dy O1B . 2.392(2) y
Dy O5A . 2.396(2) y
Dy O3B . 2.434(2) y
Dy O3C . 2.469(3) y
Dy O3A . 2.565(2) y
O1A C1A . 1.237(4) ?
O2A C1A . 1.264(4) ?
O3A C2A . 1.426(4) ?
O3A C3A . 1.429(4) ?
O4A C4A . 1.291(4) ?
O4A H4A . 0.86(2) ?
O5A C4A . 1.221(4) ?
C1A C2A . 1.507(5) ?
C2A H2AA . 0.97(2) ?
C2A H2AB . 0.97(2) ?
C3A C4A . 1.504(5) ?
C3A H3AA . 0.97(2) ?
C3A H3AB . 0.97(2) ?
O1B C1B . 1.278(4) ?
O2B C1B . 1.231(4) ?
O3B C2B . 1.415(4) ?
O3B C3B . 1.419(4) ?
O4BA C4B . 1.335(6) ?
O4BA H4BA . 0.85(2) ?
O4BB C4B . 1.364(7) ?
O4BB H4BB . 0.86(2) ?
O5B C4B . 1.225(4) ?
C1B C2B . 1.500(5) ?
C2B H2BA . 0.97(2) ?
C2B H2BB . 0.97(2) ?
C3B C4B . 1.486(5) ?
C3B H3BA . 0.97(2) ?
C3B H3BB . 0.97(2) ?
O1C C1C . 1.243(6) ?
O2C C1C . 1.238(5) ?
O3C C3C . 1.416(4) ?
O3C C2C . 1.424(5) ?
O4C C4C . 1.264(4) ?
O4C H4C . 0.88(2) ?
O5C C4C . 1.235(4) ?
C1C C2C . 1.512(7) ?
C2C H2CA . 0.97(2) ?
C2C H2CB . 0.97(2) ?
C3C C4C . 1.504(5) ?
C3C H3CA . 0.97(2) ?
C3C H3CB . 0.97(2) ?
O1D C1D . 1.189(5) ?
O2D C1D . 1.316(5) ?
O2D H2D . 0.83(2) ?
O3D C2D . 1.398(5) ?
O3D C3D . 1.413(5) ?
O4D C4D . 1.318(5) ?
O4D H4D . 0.84(2) ?
O5D C4D . 1.184(5) ?
C1D C2D . 1.504(6) ?
C2D H2DA . 0.97(2) ?
C2D H2DB . 0.97(2) ?
C3D C4D . 1.501(5) ?
C3D H3DA . 0.97(2) ?
C3D H3DB . 0.97(2) ?
O1W H1WA . 0.85(2) ?
O1W H1WB . 0.85(2) ?

loop_
_geom_hbond_atom_site_label_D
_geom_hbond_atom_site_label_H
_geom_hbond_atom_site_label_A
_geom_hbond_site_symmetry_A
_geom_hbond_distance_DH
_geom_hbond_distance_HA
_geom_hbond_distance_DA
_geom_hbond_angle_DHA
O4A H4A O1B 1_655 0.86(2) 1.77(2) 2.592(3) 161(2)
O4BA H4BA O2C 1_655 0.85(2) 1.89(2) 2.696(6) 160(2)
O4BB H4BB O1C 1_655 0.86(2) 1.62(3) 2.464(7) 169(8)
O4C H4C O2A 1_655 0.88(2) 1.61(2) 2.488(4) 173(3)
O1W H1WA O3D . 0.85(2) 2.28(3) 2.998(4) 142(4)
O1W H1WA O1D . 0.85(2) 2.32(3) 3.066(4) 146(4)
O1W H1WB O1D 3_657 0.85(2) 2.07(2) 2.898(4) 166(5)
O2D H2D O1W 1_455 0.83(2) 1.80(2) 2.608(5) 164(5)
O4D H4D O2B 1_655 0.84(2) 1.78(2) 2.617(4) 169(5)
C2A H2AB O2C 4_665 0.97(2) 2.32(2) 3.288(5) 171(3)
C2B H2BA O4C 4_566 0.97(2) 2.51(2) 3.253(4) 134(3)
C3B H3BB O4C 4_566 0.97(2) 2.43(2) 3.127(4) 129(2)
C3C H3CB O5D 4_565 0.97(2) 2.49(2) 3.375(5) 153(3)
C2B H2BB O4D 3_656 0.97(2) 2.57(2) 3.381(4) 141(3)
C3B H3BA O5D . 0.97(2) 2.53(3) 3.176(4) 124(2)
C2D H2DA O2B 3_556 0.97(2) 2.61(2) 3.547(5) 162(3)
